data_4111056
loop_
_publ_author_name
'Leonor Maria'
'Ant\'onio Paulo'
'Isabel C. Santos'
'Isabel Santos'
'Philipp Kurz'
'Bernhard Spingler'
'Roger Alberto'

_publ_section_title
;
 Very Small and Soft Scorpionates: Water Stable Technetium Tricarbonyl
 Complexes Combining a Bis-agostic (k3-H, H, S) Binding Motif with Pendant
 and Integrated Bioactive Molecules
;
_journal_name_full 'Journal of the American Chemical Society'
_journal_page_first 14590
_journal_page_last 14598
_journal_paper_doi 10.1021/ja0644226
_journal_volume 128
_journal_year 2006
_chemical_formula_sum 'C10 H7 B N O3 Re S2'
_chemical_formula_weight 450.29
_chemical_name_systematic
;
 ?
;
_space_group_IT_number 2
_symmetry_cell_setting triclinic
_symmetry_space_group_name_Hall '-P 1'
_symmetry_space_group_name_H-M 'P -1'
_atom_sites_solution_hydrogens geom
_atom_sites_solution_primary direct
_atom_sites_solution_secondary difmap
_audit_creation_method SHELXL-97
_cell_angle_alpha 71.669(10)
_cell_angle_beta 77.421(13)
_cell_angle_gamma 87.599(11)
_cell_formula_units_Z 4
_cell_length_a 7.3064(13)
_cell_length_b 11.8405(12)
_cell_length_c 16.476(3)
_cell_measurement_reflns_used 25
_cell_measurement_temperature 293(2)
_cell_measurement_theta_max 12
_cell_measurement_theta_min 8
_cell_volume 1320.0(4)
_computing_cell_refinement 'CAD4 Software (Enraf-Nonius,1994) '
_computing_data_collection 'CAD4 Software (Enraf-Nonius,1994) '
_computing_data_reduction 'XCAD4 (Harms & Wocadlo, 1995)'
_computing_molecular_graphics 'Ortep3( Farrugia, 1997)'
_computing_publication_material 'WinGX (Farrugia, 1999)'
_computing_structure_refinement 'SHELXL-97 (Sheldrick, 1997)'
_computing_structure_solution 'SIR97 (Altomare, 1999)'
_diffrn_ambient_temperature 293(2)
_diffrn_measured_fraction_theta_full 0.995
_diffrn_measured_fraction_theta_max 0.995
_diffrn_measurement_device_type CAD4
_diffrn_measurement_method \w-2\q
_diffrn_radiation_monochromator graphite
_diffrn_radiation_source 'fine-focus sealed tube'
_diffrn_radiation_type MoK\a
_diffrn_radiation_wavelength 0.71069
_diffrn_reflns_av_R_equivalents 0.0322
_diffrn_reflns_av_sigmaI/netI 0.0441
_diffrn_reflns_limit_h_max 9
_diffrn_reflns_limit_h_min 0
_diffrn_reflns_limit_k_max 15
_diffrn_reflns_limit_k_min -15
_diffrn_reflns_limit_l_max 21
_diffrn_reflns_limit_l_min -20
_diffrn_reflns_number 6172
_diffrn_reflns_theta_full 26.98
_diffrn_reflns_theta_max 26.98
_diffrn_reflns_theta_min 2.56
_diffrn_standards_interval_count 400
_diffrn_standards_interval_time 3600
_diffrn_standards_number 2
_exptl_absorpt_coefficient_mu 9.517
_exptl_absorpt_correction_T_max 0.1470
_exptl_absorpt_correction_T_min 0.0699
_exptl_absorpt_correction_type psi-scan
_exptl_absorpt_process_details 'semi-empirical; North et al(1968)'
_exptl_crystal_colour colourless
_exptl_crystal_density_diffrn 2.266
_exptl_crystal_description plate
_exptl_crystal_F_000 840
_exptl_crystal_size_max 0.5
_exptl_crystal_size_mid 0.2
_exptl_crystal_size_min 0.2
_refine_diff_density_max 2.528
_refine_diff_density_min -2.246
_refine_diff_density_rms 0.206
_refine_ls_extinction_method none
_refine_ls_goodness_of_fit_ref 0.994
_refine_ls_hydrogen_treatment mixed
_refine_ls_matrix_type full
_refine_ls_number_parameters 349
_refine_ls_number_reflns 5718
_refine_ls_number_restraints 0
_refine_ls_restrained_S_all 0.994
_refine_ls_R_factor_all 0.0746
_refine_ls_R_factor_gt 0.0461
_refine_ls_shift/su_max 0.003
_refine_ls_shift/su_mean 0.000
_refine_ls_structure_factor_coef Fsqd
_refine_ls_weighting_details 'calc w=1/[\s^2^(Fo^2^)+(0.0680P)^2^+0.0000P] where P=(Fo^2^+2Fc^2^)/3'
_refine_ls_weighting_scheme calc
_refine_ls_wR_factor_gt 0.1014
_refine_ls_wR_factor_ref 0.1101
_reflns_number_gt 4195
_reflns_number_total 5718
_reflns_threshold_expression >2sigma(I)
_cod_data_source_file ja0644226si20060622_122022.cif
_cod_data_source_block repztzb
_cod_original_cell_volume 1320.0(3)
_cod_database_code 4111056

loop_
_symmetry_equiv_pos_as_xyz
'x, y, z'
'-x, -y, -z'

loop_
_atom_site_label
_atom_site_type_symbol
_atom_site_fract_x
_atom_site_fract_y
_atom_site_fract_z
_atom_site_U_iso_or_equiv
_atom_site_adp_type
_atom_site_occupancy
_atom_site_symmetry_multiplicity
_atom_site_calc_flag
_atom_site_refinement_flags
Re1 Re 0.98011(5) 0.52577(3) 0.29514(2) 0.03617(11) Uani 1 1 d .
S1 S 0.9846(4) 0.3382(2) 0.26186(15) 0.0442(5) Uani 1 1 d .
B1 B 1.1232(14) 0.5902(9) 0.1502(7) 0.035(2) Uani 1 1 d .
N1 N 1.1468(9) 0.4913(6) 0.1070(4) 0.0329(15) Uani 1 1 d .
C1 C 1.0903(11) 0.3805(8) 0.1548(5) 0.0338(18) Uani 1 1 d .
S2 S 1.1383(4) 0.2810(2) 0.09586(16) 0.0448(5) Uani 1 1 d .
C2 C 1.2408(12) 0.3952(8) 0.0032(6) 0.0391(19) Uani 1 1 d .
C3 C 1.3273(12) 0.3873(10) -0.0795(6) 0.047(2) Uani 1 1 d .
H3 H 1.3359 0.3148 -0.0907 0.056 Uiso 1 1 calc R
C4 C 1.3985(13) 0.4903(10) -0.1429(6) 0.054(3) Uani 1 1 d .
H4 H 1.4528 0.4880 -0.1989 0.065 Uiso 1 1 calc R
C5 C 1.3921(13) 0.5966(10) -0.1263(6) 0.053(2) Uani 1 1 d .
H5 H 1.4446 0.6648 -0.1706 0.063 Uiso 1 1 calc R
C6 C 1.3091(13) 0.6040(8) -0.0450(6) 0.043(2) Uani 1 1 d .
H6 H 1.3052 0.6768 -0.0345 0.052 Uiso 1 1 calc R
C7 C 1.2323(11) 0.5042(7) 0.0203(5) 0.0338(18) Uani 1 1 d .
C8 C 0.7220(14) 0.5087(9) 0.3576(7) 0.053(2) Uani 1 1 d .
C9 C 1.0620(15) 0.4516(9) 0.4029(6) 0.049(2) Uani 1 1 d .
C10 C 0.9937(13) 0.6787(8) 0.3113(6) 0.043(2) Uani 1 1 d .
O1 O 0.5668(12) 0.5031(9) 0.3887(6) 0.091(3) Uani 1 1 d .
O2 O 1.1130(12) 0.4079(7) 0.4650(5) 0.068(2) Uani 1 1 d .
O3 O 0.9999(12) 0.7678(7) 0.3238(5) 0.068(2) Uani 1 1 d .
Re2 Re 0.63599(5) 0.99574(3) 0.19126(2) 0.04148(12) Uani 1 1 d .
S3 S 0.3618(3) 1.0803(2) 0.26257(16) 0.0459(5) Uani 1 1 d .
B2 B 0.7605(13) 1.0438(10) 0.2937(7) 0.040(2) Uani 1 1 d .
N2 N 0.6181(9) 1.0956(6) 0.3531(4) 0.0342(15) Uani 1 1 d .
C11 C 0.4465(11) 1.1159(7) 0.3389(6) 0.0348(18) Uani 1 1 d .
S4 S 0.3139(3) 1.1919(2) 0.40500(17) 0.0472(6) Uani 1 1 d .
C12 C 0.4964(12) 1.1878(8) 0.4578(6) 0.0393(19) Uani 1 1 d .
C13 C 0.5025(13) 1.2328(8) 0.5258(6) 0.047(2) Uani 1 1 d .
H13 H 0.4006 1.2717 0.5485 0.057 Uiso 1 1 calc R
C14 C 0.6614(15) 1.2185(9) 0.5584(6) 0.052(2) Uani 1 1 d .
H14 H 0.6673 1.2463 0.6046 0.062 Uiso 1 1 calc R
C15 C 0.8141(14) 1.1627(10) 0.5228(6) 0.053(2) Uani 1 1 d .
H15 H 0.9214 1.1544 0.5456 0.063 Uiso 1 1 calc R
C16 C 0.8121(12) 1.1192(8) 0.4550(6) 0.043(2) Uani 1 1 d .
H16 H 0.9161 1.0824 0.4317 0.051 Uiso 1 1 calc R
C17 C 0.6492(11) 1.1320(7) 0.4222(5) 0.0330(17) Uani 1 1 d .
C18 C 0.872(2) 0.9432(11) 0.1349(8) 0.073(3) Uani 1 1 d .
C19 C 0.5103(17) 0.8548(9) 0.1987(7) 0.061(3) Uani 1 1 d .
C20 C 0.5787(17) 1.0723(10) 0.0777(7) 0.059(3) Uani 1 1 d .
O4 O 1.0060(15) 0.9102(10) 0.1038(7) 0.120(4) Uani 1 1 d .
O5 O 0.4339(14) 0.7669(7) 0.2069(6) 0.091(3) Uani 1 1 d .
O6 O 0.5382(15) 1.1213(7) 0.0131(5) 0.084(3) Uani 1 1 d .
H10 H 1.192(11) 0.671(7) 0.099(5) 0.03(2) Uiso 1 1 d .
H11 H 1.190(10) 0.559(6) 0.197(5) 0.016(17) Uiso 1 1 d .
H12 H 0.97(3) 0.559(14) 0.193(11) 0.15(6) Uiso 1 1 d .
H20 H 0.699(10) 0.975(6) 0.293(4) 0.013(17) Uiso 1 1 d .
H21 H 0.899(13) 1.025(7) 0.316(6) 0.05(3) Uiso 1 1 d .
H22 H 0.760(14) 1.116(8) 0.211(7) 0.07(3) Uiso 1 1 d .

loop_
_atom_site_aniso_label
_atom_site_aniso_U_11
_atom_site_aniso_U_22
_atom_site_aniso_U_33
_atom_site_aniso_U_23
_atom_site_aniso_U_13
_atom_site_aniso_U_12
Re1 0.03574(19) 0.0448(2) 0.0351(2) -0.02092(16) -0.01141(14) 0.00856(15)
S1 0.0535(14) 0.0411(12) 0.0372(11) -0.0140(10) -0.0050(10) -0.0012(10)
B1 0.034(5) 0.038(5) 0.040(5) -0.019(4) -0.013(4) 0.002(4)
N1 0.027(3) 0.043(4) 0.036(4) -0.019(3) -0.015(3) 0.009(3)
C1 0.023(4) 0.048(5) 0.041(5) -0.025(4) -0.013(3) 0.002(3)
S2 0.0529(14) 0.0441(12) 0.0452(13) -0.0238(11) -0.0126(11) 0.0046(11)
C2 0.036(4) 0.047(5) 0.046(5) -0.024(4) -0.021(4) 0.012(4)
C3 0.039(5) 0.078(7) 0.036(5) -0.032(5) -0.014(4) 0.013(5)
C4 0.040(5) 0.093(8) 0.036(5) -0.028(5) -0.011(4) 0.014(5)
C5 0.033(5) 0.079(7) 0.044(5) -0.015(5) -0.012(4) 0.000(5)
C6 0.049(5) 0.048(5) 0.036(5) -0.011(4) -0.017(4) -0.003(4)
C7 0.026(4) 0.047(5) 0.034(4) -0.015(4) -0.015(3) 0.009(3)
C8 0.045(6) 0.054(6) 0.061(6) -0.023(5) -0.006(5) 0.004(5)
C9 0.059(6) 0.056(6) 0.044(5) -0.032(5) -0.015(5) 0.022(5)
C10 0.037(5) 0.048(5) 0.051(5) -0.020(4) -0.020(4) 0.011(4)
O1 0.049(5) 0.118(8) 0.090(7) -0.029(6) 0.011(5) 0.008(5)
O2 0.092(6) 0.082(5) 0.049(4) -0.035(4) -0.036(4) 0.038(5)
O3 0.083(6) 0.060(5) 0.082(6) -0.044(4) -0.032(5) 0.022(4)
Re2 0.0477(2) 0.0387(2) 0.0400(2) -0.01832(16) -0.00485(17) 0.00250(16)
S3 0.0362(12) 0.0606(15) 0.0526(14) -0.0292(12) -0.0181(10) 0.0087(11)
B2 0.024(5) 0.043(6) 0.055(6) -0.021(5) -0.007(4) 0.004(4)
N2 0.028(3) 0.034(4) 0.042(4) -0.014(3) -0.008(3) 0.003(3)
C11 0.029(4) 0.037(4) 0.044(5) -0.022(4) -0.005(3) 0.003(3)
S4 0.0317(11) 0.0606(14) 0.0598(15) -0.0342(12) -0.0115(10) 0.0149(10)
C12 0.036(5) 0.046(5) 0.037(4) -0.015(4) -0.006(4) -0.002(4)
C13 0.044(5) 0.055(6) 0.044(5) -0.022(5) -0.002(4) 0.002(4)
C14 0.065(7) 0.054(6) 0.038(5) -0.015(4) -0.009(5) -0.008(5)
C15 0.042(5) 0.077(7) 0.046(5) -0.020(5) -0.024(4) -0.001(5)
C16 0.030(4) 0.051(5) 0.052(5) -0.019(4) -0.014(4) 0.002(4)
C17 0.036(4) 0.029(4) 0.033(4) -0.008(3) -0.009(3) -0.002(3)
C18 0.087(9) 0.073(8) 0.063(7) -0.029(6) -0.015(7) 0.020(7)
C19 0.080(8) 0.047(6) 0.056(6) -0.032(5) 0.013(6) -0.012(6)
C20 0.071(7) 0.059(6) 0.054(6) -0.029(6) -0.009(6) -0.011(6)
O4 0.098(8) 0.135(9) 0.102(8) -0.039(7) 0.020(6) 0.057(7)
O5 0.115(8) 0.065(5) 0.093(7) -0.044(5) 0.013(6) -0.034(5)
O6 0.137(9) 0.070(5) 0.053(5) -0.017(4) -0.040(5) 0.005(5)

loop_
_atom_type_symbol
_atom_type_description
_atom_type_scat_dispersion_real
_atom_type_scat_dispersion_imag
_atom_type_scat_source
C C 0.0033 0.0016 'International Tables Vol C Tables 4.2.6.8 and 6.1.1.4'
H H 0.0000 0.0000 'International Tables Vol C Tables 4.2.6.8 and 6.1.1.4'
B B 0.0013 0.0007 'International Tables Vol C Tables 4.2.6.8 and 6.1.1.4'
N N 0.0061 0.0033 'International Tables Vol C Tables 4.2.6.8 and 6.1.1.4'
O O 0.0106 0.0060 'International Tables Vol C Tables 4.2.6.8 and 6.1.1.4'
S S 0.1246 0.1234 'International Tables Vol C Tables 4.2.6.8 and 6.1.1.4'
Re Re -1.0185 7.2310 'International Tables Vol C Tables 4.2.6.8 and 6.1.1.4'

loop_
_geom_angle_atom_site_label_1
_geom_angle_atom_site_label_2
_geom_angle_atom_site_label_3
_geom_angle
C10 Re1 C8 89.1(4)
C10 Re1 C9 90.1(4)
C8 Re1 C9 90.8(4)
C10 Re1 B1 94.6(4)
C8 Re1 B1 133.7(4)
C9 Re1 B1 135.2(4)
C10 Re1 S1 174.6(3)
C8 Re1 S1 95.5(3)
C9 Re1 S1 92.5(3)
B1 Re1 S1 80.2(2)
C10 Re1 H11 94(2)
C8 Re1 H11 158(2)
C9 Re1 H11 111(2)
B1 Re1 H11 25(2)
S1 Re1 H11 80(2)
C10 Re1 H12 103(5)
C8 Re1 H12 104(7)
C9 Re1 H12 160(6)
B1 Re1 H12 31(6)
S1 Re1 H12 73(5)
H11 Re1 H12 55(6)
C1 S1 Re1 101.9(3)
N1 B1 Re1 113.5(6)
N1 B1 H10 106(4)
Re1 B1 H10 141(4)
N1 B1 H11 102(4)
Re1 B1 H11 57(4)
H10 B1 H11 113(6)
N1 B1 H12 96(7)
Re1 B1 H12 43(8)
H10 B1 H12 137(9)
H11 B1 H12 98(9)
C1 N1 C7 114.1(7)
C1 N1 B1 119.8(7)
C7 N1 B1 126.0(7)
N1 C1 S1 124.6(6)
N1 C1 S2 112.9(6)
S1 C1 S2 122.5(5)
C1 S2 C2 90.3(4)
C3 C2 C7 121.1(9)
C3 C2 S2 127.9(7)
C7 C2 S2 111.0(6)
C4 C3 C2 117.4(9)
C4 C3 H3 121.3
C2 C3 H3 121.3
C3 C4 C5 121.8(9)
C3 C4 H4 119.1
C5 C4 H4 119.1
C4 C5 C6 120.8(10)
C4 C5 H5 119.6
C6 C5 H5 119.6
C7 C6 C5 119.9(9)
C7 C6 H6 120.1
C5 C6 H6 120.1
C6 C7 N1 129.1(8)
C6 C7 C2 119.1(8)
N1 C7 C2 111.7(8)
O1 C8 Re1 174.9(10)
O2 C9 Re1 178.7(9)
O3 C10 Re1 177.7(9)
C19 Re2 C20 89.7(5)
C19 Re2 C18 91.0(5)
C20 Re2 C18 89.9(5)
C19 Re2 B2 130.5(5)
C20 Re2 B2 139.2(4)
C18 Re2 B2 94.8(4)
C19 Re2 S3 95.6(3)
C20 Re2 S3 91.1(3)
C18 Re2 S3 173.3(4)
B2 Re2 S3 80.2(2)
C19 Re2 H20 108(2)
C20 Re2 H20 161(2)
C18 Re2 H20 96(2)
B2 Re2 H20 23(2)
S3 Re2 H20 81(2)
C19 Re2 H22 167(3)
C20 Re2 H22 103(3)
C18 Re2 H22 91(3)
B2 Re2 H22 36(3)
S3 Re2 H22 82(3)
H20 Re2 H22 59(4)
C11 S3 Re2 101.4(3)
N2 B2 Re2 113.0(6)
N2 B2 H20 105(4)
Re2 B2 H20 45(4)
N2 B2 H21 112(4)
Re2 B2 H21 134(4)
H20 B2 H21 114(6)
N2 B2 H22 105(4)
Re2 B2 H22 54(4)
H20 B2 H22 99(6)
H21 B2 H22 120(6)
C11 N2 C17 113.4(7)
C11 N2 B2 119.8(7)
C17 N2 B2 126.7(7)
N2 C11 S3 125.5(6)
N2 C11 S4 112.7(6)
S3 C11 S4 121.7(5)
C12 S4 C11 90.5(4)
C17 C12 C13 121.2(8)
C17 C12 S4 110.4(6)
C13 C12 S4 128.4(7)
C14 C13 C12 118.5(9)
C14 C13 H13 120.8
C12 C13 H13 120.8
C13 C14 C15 120.3(9)
C13 C14 H14 119.8
C15 C14 H14 119.8
C16 C15 C14 122.2(9)
C16 C15 H15 118.9
C14 C15 H15 118.9
C15 C16 C17 117.9(8)
C15 C16 H16 121.1
C17 C16 H16 121.1
C12 C17 C16 119.9(8)
C12 C17 N2 112.8(7)
C16 C17 N2 127.3(8)
O4 C18 Re2 178.2(13)
O5 C19 Re2 177.1(11)
O6 C20 Re2 176.1(10)

loop_
_geom_bond_atom_site_label_1
_geom_bond_atom_site_label_2
_geom_bond_distance
Re1 C10 1.921(9)
Re1 C8 1.927(10)
Re1 C9 1.928(10)
Re1 B1 2.282(10)
Re1 S1 2.447(2)
Re1 H11 1.93(7)
Re1 H12 1.63(16)
S1 C1 1.686(8)
B1 N1 1.536(11)
B1 H10 1.11(8)
B1 H11 0.97(7)
B1 H12 1.22(18)
N1 C1 1.328(11)
N1 C7 1.392(10)
C1 S2 1.729(8)
S2 C2 1.735(10)
C2 C3 1.401(11)
C2 C7 1.402(11)
C3 C4 1.365(14)
C3 H3 0.9300
C4 C5 1.367(14)
C4 H4 0.9300
C5 C6 1.373(12)
C5 H5 0.9300
C6 C7 1.364(12)
C6 H6 0.9300
C8 O1 1.133(12)
C9 O2 1.127(11)
C10 O3 1.142(10)
Re2 C19 1.896(10)
Re2 C20 1.934(12)
Re2 C18 1.952(13)
Re2 B2 2.306(11)
Re2 S3 2.437(2)
Re2 H20 1.77(7)
Re2 H22 1.87(10)
S3 C11 1.684(8)
B2 N2 1.515(11)
B2 H20 0.95(7)
B2 H21 1.14(9)
B2 H22 1.36(10)
N2 C11 1.323(10)
N2 C17 1.401(10)
C11 S4 1.738(8)
S4 C12 1.735(9)
C12 C17 1.388(11)
C12 C13 1.393(12)
C13 C14 1.364(14)
C13 H13 0.9300
C14 C15 1.386(14)
C14 H14 0.9300
C15 C16 1.371(12)
C15 H15 0.9300
C16 C17 1.395(11)
C16 H16 0.9300
C18 O4 1.115(14)
C19 O5 1.158(12)
C20 O6 1.136(13)
